data_7251147
loop_
_publ_author_name
'Dietl, Martin C.'
'H\"u\&sler, Christopher'
'Scherr, Matthias'
'Frederiksen, Zo\'e M.'
'Graf, J\"urgen'
'Rominger, Frank'
'Rudolph, Matthias'
'Caligiuri, Isabella'
'Tripodi, Laura'
'Rizzolio, Flavio'
'Scattolin, Thomas'
'Hashmi, A. Stephen K.'

_publ_section_title
;
 Synthesis of azulenyl-substituted gold(i)-carbene complexes and
 investigation of their anticancer activity
;
_journal_issue 49
_journal_name_full 'RSC Advances'
_journal_page_first 41260
_journal_page_last 41269
_journal_paper_doi 10.1039/D5RA07020A
_journal_volume 15
_journal_year 2025
_chemical_formula_sum 'C33 H26 Cl6 F N O3'
_chemical_formula_weight 716.25
_space_group_crystal_system monoclinic
_space_group_IT_number 15
_space_group_name_Hall '-C 2yc'
_space_group_name_H-M_alt 'C 1 2/c 1'
_atom_sites_solution_hydrogens geom
_audit_creation_method SHELXL-2019/3
_audit_update_record
;
2025-05-07 deposited with the CCDC.	2025-10-07 downloaded from the CCDC.
;
_cell_angle_alpha 90
_cell_angle_beta 108.2397(19)
_cell_angle_gamma 90
_cell_formula_units_Z 8
_cell_length_a 23.3655(7)
_cell_length_b 9.5263(3)
_cell_length_c 30.8642(10)
_cell_measurement_reflns_used 3563
_cell_measurement_temperature 200(2)
_cell_measurement_theta_max 21.04
_cell_measurement_theta_min 2.33
_cell_volume 6524.8(4)
_computing_cell_refinement 'Bruker SAINT'
_computing_data_collection 'Bruker APEX2'
_computing_data_reduction 'Bruker SAINT'
_computing_molecular_graphics 'Bruker SHELXTL'
_computing_publication_material 'Bruker SHELXTL'
_computing_structure_refinement 'SHELXL-2019/2 (Sheldrick, 2019)'
_computing_structure_solution 'SHELXT-2014 (Sheldrick 2014)'
_diffrn_ambient_temperature 200(2)
_diffrn_measured_fraction_theta_full 1.000
_diffrn_measured_fraction_theta_max 1.000
_diffrn_measurement_device_type 'Bruker APEX-II Quazar area detector'
_diffrn_measurement_method '\f and \w scans'
_diffrn_radiation_type MoK\a
_diffrn_radiation_wavelength 0.71073
_diffrn_reflns_av_R_equivalents 0.0902
_diffrn_reflns_av_unetI/netI 0.0562
_diffrn_reflns_Laue_measured_fraction_full 1.000
_diffrn_reflns_Laue_measured_fraction_max 1.000
_diffrn_reflns_limit_h_max 25
_diffrn_reflns_limit_h_min -25
_diffrn_reflns_limit_k_max 10
_diffrn_reflns_limit_k_min -10
_diffrn_reflns_limit_l_max 33
_diffrn_reflns_limit_l_min -33
_diffrn_reflns_number 32400
_diffrn_reflns_point_group_measured_fraction_full 1.000
_diffrn_reflns_point_group_measured_fraction_max 1.000
_diffrn_reflns_theta_full 22.734
_diffrn_reflns_theta_max 22.734
_diffrn_reflns_theta_min 1.389
_diffrn_source 'ImuS microsource'
_exptl_absorpt_coefficient_mu 0.568
_exptl_absorpt_correction_T_max 0.9569
_exptl_absorpt_correction_T_min 0.8990
_exptl_absorpt_correction_type multi-scan
_exptl_absorpt_process_details
;
Sheldrick, G. M. (2008). <i>SADABS</i>. University of G\"ottingen, Germany.
;
_exptl_crystal_colour green
_exptl_crystal_density_diffrn 1.458
_exptl_crystal_description plank
_exptl_crystal_F_000 2928
_exptl_crystal_size_max 0.101
_exptl_crystal_size_mid 0.069
_exptl_crystal_size_min 0.020
_refine_diff_density_max 0.931
_refine_diff_density_min -0.765
_refine_diff_density_rms 0.086
_refine_ls_extinction_method none
_refine_ls_goodness_of_fit_ref 1.028
_refine_ls_hydrogen_treatment constr
_refine_ls_matrix_type full
_refine_ls_number_parameters 399
_refine_ls_number_reflns 4405
_refine_ls_number_restraints 0
_refine_ls_restrained_S_all 1.028
_refine_ls_R_factor_all 0.1252
_refine_ls_R_factor_gt 0.0803
_refine_ls_shift/su_max 0.000
_refine_ls_shift/su_mean 0.000
_refine_ls_structure_factor_coef Fsqd
_refine_ls_weighting_details 'w=1/[\s^2^(Fo^2^)+(0.1145P)^2^+49.4481P] where P=(Fo^2^+2Fc^2^)/3'
_refine_ls_weighting_scheme calc
_refine_ls_wR_factor_gt 0.2067
_refine_ls_wR_factor_ref 0.2411
_reflns_Friedel_coverage 0.000
_reflns_number_gt 2853
_reflns_number_total 4405
_reflns_threshold_expression 'I > 2\s(I)'
_cod_data_source_file d5ra07020a2.cif
_cod_data_source_block mad3
_cod_original_sg_symbol_H-M 'C 2/c'
_cod_database_code 7251147
_shelx_shelxl_version_number 2019/3
_shelx_space_group_comment
; 
The symmetry employed for this shelxl refinement is uniquely defined 
by the following loop, which should always be used as a source of 
symmetry information in preference to the above space-group names. 
They are only intended as comments. 
;
_shelx_estimated_absorpt_t_min 0.945
_shelx_estimated_absorpt_t_max 0.989

loop_
_space_group_symop_operation_xyz
'x, y, z'
'-x, y, -z+1/2'
'x+1/2, y+1/2, z'
'-x+1/2, y+1/2, -z+1/2'
'-x, -y, -z'
'x, -y, z-1/2'
'-x+1/2, -y+1/2, -z'
'x+1/2, -y+1/2, z-1/2'

loop_
_atom_site_label
_atom_site_type_symbol
_atom_site_fract_x
_atom_site_fract_y
_atom_site_fract_z
_atom_site_U_iso_or_equiv
_atom_site_adp_type
_atom_site_occupancy
_atom_site_site_symmetry_order
_atom_site_calc_flag
_atom_site_refinement_flags_posn
_atom_site_refinement_flags_adp
_atom_site_refinement_flags_occupancy
_atom_site_disorder_assembly
_atom_site_disorder_group
C1 C 0.4069(3) 0.4881(6) 0.60637(19) 0.0269(14) Uani 1 1 d . . . . .
C2 C 0.3933(3) 0.5102(6) 0.55911(19) 0.0258(14) Uani 1 1 d . . . . .
C3 C 0.3635(3) 0.6409(6) 0.54816(19) 0.0252(14) Uani 1 1 d . . . . .
C4 C 0.3452(3) 0.7050(6) 0.5058(2) 0.0286(14) Uani 1 1 d . . . . .
H4 H 0.351436 0.650584 0.481864 0.034 Uiso 1 1 calc R U . . .
C5 C 0.3193(3) 0.8363(6) 0.4924(2) 0.0286(14) Uani 1 1 d . . . . .
H5 H 0.312778 0.860846 0.461412 0.034 Uiso 1 1 calc R U . . .
C6 C 0.3017(3) 0.9358(6) 0.5187(2) 0.0277(14) Uani 1 1 d . . . . .
C7 C 0.3059(3) 0.9283(6) 0.5652(2) 0.0310(15) Uani 1 1 d . . . . .
H7 H 0.289221 1.005683 0.576522 0.037 Uiso 1 1 calc R U . . .
C8 C 0.3309(3) 0.8247(6) 0.5968(2) 0.0268(14) Uani 1 1 d . . . . .
H8 H 0.329020 0.842048 0.626604 0.032 Uiso 1 1 calc R U . . .
C9 C 0.3583(3) 0.6990(6) 0.59168(19) 0.0252(14) Uani 1 1 d . . . . .
C10 C 0.3855(3) 0.6015(6) 0.6262(2) 0.0261(14) Uani 1 1 d . . . . .
C11 C 0.4378(3) 0.3631(6) 0.6318(2) 0.0266(14) Uani 1 1 d . . . . .
C12 C 0.4183(3) 0.2284(6) 0.6174(2) 0.0316(15) Uani 1 1 d . . . . .
H12 H 0.385736 0.215774 0.590035 0.038 Uiso 1 1 calc R U . . .
C13 C 0.4457(3) 0.1124(6) 0.6422(2) 0.0374(16) Uani 1 1 d . . . . .
H13 H 0.431744 0.020104 0.632925 0.045 Uiso 1 1 calc R U . . .
C14 C 0.4936(3) 0.1349(7) 0.6808(2) 0.0409(17) Uani 1 1 d . . . . .
C15 C 0.5146(3) 0.2640(7) 0.6966(2) 0.0480(19) Uani 1 1 d . . . . .
H15 H 0.547682 0.275504 0.723687 0.058 Uiso 1 1 calc R U . . .
C16 C 0.4856(3) 0.3782(7) 0.6715(2) 0.0376(17) Uani 1 1 d . . . . .
H16 H 0.499081 0.470009 0.681771 0.045 Uiso 1 1 calc R U . . .
F18 F 0.5207(2) 0.0186(4) 0.70504(15) 0.0727(15) Uani 1 1 d . . . . .
C21 C 0.4118(3) 0.4174(6) 0.52728(19) 0.0251(14) Uani 1 1 d . . . . .
C22 C 0.3704(3) 0.3639(7) 0.4878(2) 0.0314(15) Uani 1 1 d . . . . .
H22 H 0.329435 0.392206 0.479723 0.038 Uiso 1 1 calc R U . . .
C23 C 0.3882(3) 0.2701(7) 0.4603(2) 0.0344(16) Uani 1 1 d . . . . .
H23 H 0.359198 0.233920 0.433694 0.041 Uiso 1 1 calc R U . . .
C24 C 0.4479(3) 0.2285(6) 0.4711(2) 0.0320(15) Uani 1 1 d . . . . .
C25 C 0.4899(3) 0.2836(6) 0.5093(2) 0.0328(15) Uani 1 1 d . . . . .
H25 H 0.531055 0.257616 0.516693 0.039 Uiso 1 1 calc R U . . .
C26 C 0.4719(3) 0.3766(6) 0.5369(2) 0.0354(16) Uani 1 1 d . . . . .
H26 H 0.501205 0.413925 0.563054 0.042 Uiso 1 1 calc R U . . .
O28 O 0.4602(2) 0.1304(5) 0.44293(15) 0.0432(12) Uani 1 1 d . . . . .
C28 C 0.5213(3) 0.0902(8) 0.4511(3) 0.058(2) Uani 1 1 d . . . . .
H28A H 0.523035 0.009507 0.431888 0.087 Uiso 1 1 calc R U . . .
H28B H 0.539157 0.064532 0.483308 0.087 Uiso 1 1 calc R U . . .
H28C H 0.543746 0.168780 0.443870 0.087 Uiso 1 1 calc R U . . .
C31 C 0.3873(3) 0.6098(6) 0.67458(19) 0.0265(14) Uani 1 1 d . . . . .
C32 C 0.4129(3) 0.7226(6) 0.7023(2) 0.0319(15) Uani 1 1 d . . . . .
H32 H 0.428493 0.799075 0.689773 0.038 Uiso 1 1 calc R U . . .
C33 C 0.4161(3) 0.7262(7) 0.7481(2) 0.0365(16) Uani 1 1 d . . . . .
H33 H 0.434320 0.803782 0.766685 0.044 Uiso 1 1 calc R U . . .
C34 C 0.3928(3) 0.6167(7) 0.7664(2) 0.0336(16) Uani 1 1 d . . . . .
C35 C 0.3664(3) 0.5036(7) 0.7391(2) 0.0367(16) Uani 1 1 d . . . . .
H35 H 0.350115 0.428136 0.751612 0.044 Uiso 1 1 calc R U . . .
C36 C 0.3638(3) 0.5006(6) 0.6938(2) 0.0317(15) Uani 1 1 d . . . . .
H36 H 0.345736 0.422616 0.675429 0.038 Uiso 1 1 calc R U . . .
O38 O 0.3935(2) 0.6071(5) 0.81088(14) 0.0466(13) Uani 1 1 d . . . . .
C38 C 0.4240(4) 0.7153(9) 0.8418(3) 0.067(2) Uani 1 1 d . . . . .
H38A H 0.421701 0.695004 0.872334 0.100 Uiso 1 1 calc R U . . .
H38B H 0.404729 0.805901 0.831326 0.100 Uiso 1 1 calc R U . . .
H38C H 0.466271 0.718909 0.842806 0.100 Uiso 1 1 calc R U . . .
N6 N 0.2766(2) 1.0640(5) 0.49824(16) 0.0288(12) Uani 1 1 d . . . . .
H6 H 0.280090 1.135091 0.517094 0.035 Uiso 1 1 calc R U . . .
C41 C 0.2484(3) 1.0923(7) 0.4543(2) 0.0328(15) Uani 1 1 d . . . . .
H41 H 0.243627 1.018455 0.432732 0.039 Uiso 1 1 calc R U . . .
O41 O 0.22853(19) 1.2073(4) 0.44044(14) 0.0349(11) Uani 1 1 d . . . . .
C51 C 0.3433(4) -0.2298(12) 0.3561(3) 0.085(3) Uani 1 1 d . . . . .
H51 H 0.352129 -0.243880 0.326709 0.102 Uiso 1 1 calc R U . . .
Cl1 Cl 0.38895(12) -0.0985(3) 0.38785(9) 0.0932(9) Uani 1 1 d . . . . .
Cl2 Cl 0.26788(13) -0.1788(5) 0.34538(11) 0.1282(13) Uani 1 1 d . . . . .
Cl3 Cl 0.35537(15) -0.3887(3) 0.38798(11) 0.1069(10) Uani 1 1 d . . . . .
C52 C 0.2461(4) 1.3640(10) 0.3014(3) 0.072(3) Uani 1 1 d . . . . .
H52 H 0.277757 1.437726 0.305271 0.086 Uiso 1 1 calc R U . . .
Cl4 Cl 0.24247(11) 1.3136(3) 0.35506(7) 0.0752(7) Uani 1 1 d . . . . .
Cl5 Cl 0.17663(16) 1.4301(4) 0.26812(12) 0.1287(13) Uani 1 1 d . . . . .
Cl6 Cl 0.26435(13) 1.2172(3) 0.27403(10) 0.1040(11) Uani 1 1 d . . . . .

loop_
_atom_site_aniso_label
_atom_site_aniso_U_11
_atom_site_aniso_U_22
_atom_site_aniso_U_33
_atom_site_aniso_U_23
_atom_site_aniso_U_13
_atom_site_aniso_U_12
C1 0.027(3) 0.020(3) 0.029(4) -0.003(3) 0.000(3) 0.002(3)
C2 0.026(3) 0.020(3) 0.028(4) 0.000(3) 0.003(3) 0.001(3)
C3 0.028(3) 0.021(3) 0.024(3) 0.002(3) 0.004(3) -0.003(3)
C4 0.032(4) 0.026(3) 0.027(3) 0.001(3) 0.008(3) 0.000(3)
C5 0.030(4) 0.027(3) 0.028(3) 0.004(3) 0.008(3) 0.007(3)
C6 0.020(3) 0.024(3) 0.036(4) 0.007(3) 0.005(3) -0.001(3)
C7 0.034(4) 0.021(3) 0.036(4) -0.002(3) 0.008(3) 0.000(3)
C8 0.033(4) 0.019(3) 0.029(3) 0.001(3) 0.010(3) 0.004(3)
C9 0.026(3) 0.022(3) 0.025(3) 0.000(3) 0.004(3) -0.002(3)
C10 0.025(3) 0.020(3) 0.029(3) 0.001(3) 0.003(3) -0.004(3)
C11 0.032(4) 0.016(3) 0.029(3) 0.002(3) 0.005(3) 0.005(3)
C12 0.033(4) 0.021(3) 0.034(4) 0.002(3) 0.001(3) 0.003(3)
C13 0.046(4) 0.018(3) 0.047(4) 0.002(3) 0.013(4) 0.002(3)
C14 0.046(4) 0.031(4) 0.040(4) 0.015(3) 0.006(3) 0.015(3)
C15 0.050(5) 0.038(4) 0.040(4) 0.007(3) -0.010(3) 0.005(4)
C16 0.041(4) 0.024(3) 0.039(4) -0.001(3) 0.001(3) 0.001(3)
F18 0.093(4) 0.032(2) 0.067(3) 0.021(2) -0.011(3) 0.022(2)
C21 0.031(4) 0.018(3) 0.023(3) 0.001(3) 0.004(3) 0.001(3)
C22 0.023(3) 0.039(4) 0.033(4) 0.002(3) 0.010(3) 0.005(3)
C23 0.033(4) 0.040(4) 0.028(3) -0.005(3) 0.007(3) -0.001(3)
C24 0.041(4) 0.024(3) 0.033(4) -0.001(3) 0.014(3) -0.001(3)
C25 0.025(3) 0.032(4) 0.043(4) -0.004(3) 0.012(3) 0.005(3)
C26 0.031(4) 0.031(4) 0.037(4) -0.001(3) 0.001(3) 0.002(3)
O28 0.043(3) 0.046(3) 0.044(3) -0.018(2) 0.018(2) 0.002(2)
C28 0.055(5) 0.056(5) 0.074(6) -0.028(4) 0.035(4) -0.003(4)
C31 0.030(3) 0.021(3) 0.026(3) 0.000(3) 0.004(3) 0.002(3)
C32 0.036(4) 0.021(3) 0.037(4) 0.002(3) 0.008(3) -0.002(3)
C33 0.043(4) 0.030(4) 0.030(4) -0.009(3) 0.002(3) -0.004(3)
C34 0.033(4) 0.039(4) 0.027(4) 0.007(3) 0.006(3) 0.012(3)
C35 0.038(4) 0.030(4) 0.042(4) 0.003(3) 0.013(3) -0.008(3)
C36 0.039(4) 0.021(3) 0.030(4) 0.002(3) 0.003(3) -0.003(3)
O38 0.059(3) 0.055(3) 0.026(3) 0.000(2) 0.012(2) 0.002(3)
C38 0.088(6) 0.075(6) 0.038(4) -0.018(4) 0.020(4) -0.005(5)
N6 0.034(3) 0.016(3) 0.032(3) 0.005(2) 0.003(2) 0.002(2)
C41 0.034(4) 0.027(4) 0.033(4) 0.000(3) 0.004(3) -0.003(3)
O41 0.039(3) 0.024(2) 0.037(3) 0.014(2) 0.005(2) 0.008(2)
C51 0.064(6) 0.153(10) 0.037(5) -0.010(5) 0.015(4) -0.041(6)
Cl1 0.0805(18) 0.104(2) 0.0871(18) -0.0025(15) 0.0147(14) -0.0324(15)
Cl2 0.0608(17) 0.201(4) 0.107(2) 0.018(2) 0.0042(16) -0.006(2)
Cl3 0.138(3) 0.0818(19) 0.105(2) -0.0304(16) 0.044(2) -0.0200(18)
C52 0.086(7) 0.068(6) 0.060(5) -0.006(5) 0.022(5) -0.023(5)
Cl4 0.0922(18) 0.0755(16) 0.0550(13) -0.0020(11) 0.0186(12) -0.0149(13)
Cl5 0.122(3) 0.135(3) 0.113(2) 0.053(2) 0.014(2) 0.018(2)
Cl6 0.0926(19) 0.125(2) 0.109(2) -0.0529(18) 0.0517(17) -0.0515(18)

loop_
_atom_type_symbol
_atom_type_description
_atom_type_scat_dispersion_real
_atom_type_scat_dispersion_imag
_atom_type_scat_source
C C 0.0033 0.0016 'International Tables Vol C Tables 4.2.6.8 and 6.1.1.4'
H H 0.0000 0.0000 'International Tables Vol C Tables 4.2.6.8 and 6.1.1.4'
N N 0.0061 0.0033 'International Tables Vol C Tables 4.2.6.8 and 6.1.1.4'
O O 0.0106 0.0060 'International Tables Vol C Tables 4.2.6.8 and 6.1.1.4'
F F 0.0171 0.0103 'International Tables Vol C Tables 4.2.6.8 and 6.1.1.4'
Cl Cl 0.1484 0.1585 'International Tables Vol C Tables 4.2.6.8 and 6.1.1.4'

loop_
_geom_angle_atom_site_label_1
_geom_angle_atom_site_label_2
_geom_angle_atom_site_label_3
_geom_angle
_geom_angle_site_symmetry_1
_geom_angle_site_symmetry_3
_geom_angle_publ_flag
C2 C1 C10 109.8(5) . . ?
C2 C1 C11 125.7(5) . . ?
C10 C1 C11 124.4(5) . . ?
C1 C2 C3 108.3(5) . . ?
C1 C2 C21 125.3(5) . . ?
C3 C2 C21 126.2(5) . . ?
C4 C3 C2 126.7(5) . . ?
C4 C3 C9 126.8(5) . . ?
C2 C3 C9 106.5(5) . . ?
C3 C4 C5 130.7(6) . . ?
C3 C4 H4 114.7 . . ?
C5 C4 H4 114.7 . . ?
C6 C5 C4 128.3(6) . . ?
C6 C5 H5 115.9 . . ?
C4 C5 H5 115.9 . . ?
C5 C6 C7 128.3(5) . . ?
C5 C6 N6 119.1(5) . . ?
C7 C6 N6 112.6(5) . . ?
C8 C7 C6 129.3(6) . . ?
C8 C7 H7 115.3 . . ?
C6 C7 H7 115.3 . . ?
C7 C8 C9 130.1(6) . . ?
C7 C8 H8 114.9 . . ?
C9 C8 H8 114.9 . . ?
C8 C9 C10 126.7(5) . . ?
C8 C9 C3 126.2(5) . . ?
C10 C9 C3 107.0(5) . . ?
C9 C10 C1 108.4(5) . . ?
C9 C10 C31 126.3(5) . . ?
C1 C10 C31 125.2(5) . . ?
C16 C11 C12 118.3(5) . . ?
C16 C11 C1 120.6(5) . . ?
C12 C11 C1 121.0(5) . . ?
C13 C12 C11 120.8(6) . . ?
C13 C12 H12 119.6 . . ?
C11 C12 H12 119.6 . . ?
C14 C13 C12 117.8(6) . . ?
C14 C13 H13 121.1 . . ?
C12 C13 H13 121.1 . . ?
C15 C14 C13 124.0(6) . . ?
C15 C14 F18 118.7(6) . . ?
C13 C14 F18 117.3(6) . . ?
C14 C15 C16 116.9(6) . . ?
C14 C15 H15 121.6 . . ?
C16 C15 H15 121.6 . . ?
C11 C16 C15 122.2(6) . . ?
C11 C16 H16 118.9 . . ?
C15 C16 H16 118.9 . . ?
C22 C21 C26 117.4(5) . . ?
C22 C21 C2 122.0(5) . . ?
C26 C21 C2 120.6(5) . . ?
C23 C22 C21 120.9(6) . . ?
C23 C22 H22 119.5 . . ?
C21 C22 H22 119.5 . . ?
C22 C23 C24 120.6(6) . . ?
C22 C23 H23 119.7 . . ?
C24 C23 H23 119.7 . . ?
O28 C24 C25 124.7(6) . . ?
O28 C24 C23 116.0(5) . . ?
C25 C24 C23 119.2(6) . . ?
C24 C25 C26 119.9(6) . . ?
C24 C25 H25 120.0 . . ?
C26 C25 H25 120.0 . . ?
C25 C26 C21 121.8(6) . . ?
C25 C26 H26 119.1 . . ?
C21 C26 H26 119.1 . . ?
C24 O28 C28 118.0(5) . . ?
O28 C28 H28A 109.5 . . ?
O28 C28 H28B 109.5 . . ?
H28A C28 H28B 109.5 . . ?
O28 C28 H28C 109.5 . . ?
H28A C28 H28C 109.5 . . ?
H28B C28 H28C 109.5 . . ?
C32 C31 C36 117.8(5) . . ?
C32 C31 C10 122.2(5) . . ?
C36 C31 C10 119.9(5) . . ?
C31 C32 C33 121.4(6) . . ?
C31 C32 H32 119.3 . . ?
C33 C32 H32 119.3 . . ?
C34 C33 C32 119.7(6) . . ?
C34 C33 H33 120.2 . . ?
C32 C33 H33 120.2 . . ?
O38 C34 C33 125.4(6) . . ?
O38 C34 C35 114.8(6) . . ?
C33 C34 C35 119.8(6) . . ?
C36 C35 C34 120.1(6) . . ?
C36 C35 H35 120.0 . . ?
C34 C35 H35 120.0 . . ?
C35 C36 C31 121.2(6) . . ?
C35 C36 H36 119.4 . . ?
C31 C36 H36 119.4 . . ?
C34 O38 C38 117.7(6) . . ?
O38 C38 H38A 109.5 . . ?
O38 C38 H38B 109.5 . . ?
H38A C38 H38B 109.5 . . ?
O38 C38 H38C 109.5 . . ?
H38A C38 H38C 109.5 . . ?
H38B C38 H38C 109.5 . . ?
C41 N6 C6 129.0(5) . . ?
C41 N6 H6 115.5 . . ?
C6 N6 H6 115.5 . . ?
O41 C41 N6 123.4(6) . . ?
O41 C41 H41 118.3 . . ?
N6 C41 H41 118.3 . . ?
Cl1 C51 Cl2 108.1(6) . . ?
Cl1 C51 Cl3 109.8(5) . . ?
Cl2 C51 Cl3 108.3(5) . . ?
Cl1 C51 H51 110.2 . . ?
Cl2 C51 H51 110.2 . . ?
Cl3 C51 H51 110.2 . . ?
Cl5 C52 Cl4 110.2(5) . . ?
Cl5 C52 Cl6 109.0(5) . . ?
Cl4 C52 Cl6 109.1(5) . . ?
Cl5 C52 H52 109.5 . . ?
Cl4 C52 H52 109.5 . . ?
Cl6 C52 H52 109.5 . . ?

loop_
_geom_bond_atom_site_label_1
_geom_bond_atom_site_label_2
_geom_bond_distance
_geom_bond_site_symmetry_2
_geom_bond_publ_flag
C1 C2 1.408(8) . ?
C1 C10 1.408(8) . ?
C1 C11 1.484(8) . ?
C2 C3 1.415(8) . ?
C2 C21 1.484(8) . ?
C3 C4 1.384(8) . ?
C3 C9 1.492(8) . ?
C4 C5 1.395(8) . ?
C4 H4 0.9500 . ?
C5 C6 1.389(8) . ?
C5 H5 0.9500 . ?
C6 C7 1.412(8) . ?
C6 N6 1.415(7) . ?
C7 C8 1.380(8) . ?
C7 H7 0.9500 . ?
C8 C9 1.391(8) . ?
C8 H8 0.9500 . ?
C9 C10 1.406(8) . ?
C10 C31 1.483(8) . ?
C11 C16 1.382(8) . ?
C11 C12 1.388(8) . ?
C12 C13 1.383(9) . ?
C12 H12 0.9500 . ?
C13 C14 1.372(9) . ?
C13 H13 0.9500 . ?
C14 C15 1.358(10) . ?
C14 F18 1.375(7) . ?
C15 C16 1.384(9) . ?
C15 H15 0.9500 . ?
C16 H16 0.9500 . ?
C21 C22 1.393(8) . ?
C21 C26 1.395(9) . ?
C22 C23 1.384(9) . ?
C22 H22 0.9500 . ?
C23 C24 1.387(9) . ?
C23 H23 0.9500 . ?
C24 O28 1.366(7) . ?
C24 C25 1.381(9) . ?
C25 C26 1.381(9) . ?
C25 H25 0.9500 . ?
C26 H26 0.9500 . ?
O28 C28 1.422(8) . ?
C28 H28A 0.9800 . ?
C28 H28B 0.9800 . ?
C28 H28C 0.9800 . ?
C31 C32 1.387(8) . ?
C31 C36 1.392(8) . ?
C32 C33 1.393(9) . ?
C32 H32 0.9500 . ?
C33 C34 1.376(9) . ?
C33 H33 0.9500 . ?
C34 O38 1.370(7) . ?
C34 C35 1.388(9) . ?
C35 C36 1.381(9) . ?
C35 H35 0.9500 . ?
C36 H36 0.9500 . ?
O38 C38 1.433(9) . ?
C38 H38A 0.9800 . ?
C38 H38B 0.9800 . ?
C38 H38C 0.9800 . ?
N6 C41 1.337(8) . ?
N6 H6 0.8800 . ?
C41 O41 1.215(7) . ?
C41 H41 0.9500 . ?
C51 Cl1 1.734(10) . ?
C51 Cl2 1.757(10) . ?
C51 Cl3 1.779(11) . ?
C51 H51 1.0000 . ?
C52 Cl5 1.744(10) . ?
C52 Cl4 1.751(9) . ?
C52 Cl6 1.755(10) . ?
C52 H52 1.0000 . ?

loop_
_geom_torsion_atom_site_label_1
_geom_torsion_atom_site_label_2
_geom_torsion_atom_site_label_3
_geom_torsion_atom_site_label_4
_geom_torsion
_geom_torsion_site_symmetry_1
_geom_torsion_site_symmetry_2
_geom_torsion_site_symmetry_3
_geom_torsion_site_symmetry_4
_geom_torsion_publ_flag
C10 C1 C2 C3 1.0(7) . . . . ?
C11 C1 C2 C3 179.6(6) . . . . ?
C10 C1 C2 C21 176.2(5) . . . . ?
C11 C1 C2 C21 -5.3(9) . . . . ?
C1 C2 C3 C4 176.4(6) . . . . ?
C21 C2 C3 C4 1.3(10) . . . . ?
C1 C2 C3 C9 -0.9(6) . . . . ?
C21 C2 C3 C9 -176.1(5) . . . . ?
C2 C3 C4 C5 -175.5(6) . . . . ?
C9 C3 C4 C5 1.4(10) . . . . ?
C3 C4 C5 C6 -3.9(11) . . . . ?
C4 C5 C6 C7 0.1(11) . . . . ?
C4 C5 C6 N6 179.3(6) . . . . ?
C5 C6 C7 C8 3.4(11) . . . . ?
N6 C6 C7 C8 -175.8(6) . . . . ?
C6 C7 C8 C9 -0.5(11) . . . . ?
C7 C8 C9 C10 176.6(6) . . . . ?
C7 C8 C9 C3 -4.5(10) . . . . ?
C4 C3 C9 C8 4.1(10) . . . . ?
C2 C3 C9 C8 -178.6(6) . . . . ?
C4 C3 C9 C10 -176.8(6) . . . . ?
C2 C3 C9 C10 0.5(6) . . . . ?
C8 C9 C10 C1 179.2(6) . . . . ?
C3 C9 C10 C1 0.1(6) . . . . ?
C8 C9 C10 C31 3.7(10) . . . . ?
C3 C9 C10 C31 -175.4(5) . . . . ?
C2 C1 C10 C9 -0.7(7) . . . . ?
C11 C1 C10 C9 -179.2(5) . . . . ?
C2 C1 C10 C31 174.8(5) . . . . ?
C11 C1 C10 C31 -3.7(9) . . . . ?
C2 C1 C11 C16 131.4(7) . . . . ?
C10 C1 C11 C16 -50.3(9) . . . . ?
C2 C1 C11 C12 -50.7(9) . . . . ?
C10 C1 C11 C12 127.7(7) . . . . ?
C16 C11 C12 C13 0.7(9) . . . . ?
C1 C11 C12 C13 -177.3(6) . . . . ?
C11 C12 C13 C14 -1.8(10) . . . . ?
C12 C13 C14 C15 1.8(11) . . . . ?
C12 C13 C14 F18 -179.5(6) . . . . ?
C13 C14 C15 C16 -0.7(12) . . . . ?
F18 C14 C15 C16 -179.4(7) . . . . ?
C12 C11 C16 C15 0.5(10) . . . . ?
C1 C11 C16 C15 178.5(7) . . . . ?
C14 C15 C16 C11 -0.5(11) . . . . ?
C1 C2 C21 C22 126.8(7) . . . . ?
C3 C2 C21 C22 -58.8(8) . . . . ?
C1 C2 C21 C26 -51.0(8) . . . . ?
C3 C2 C21 C26 123.3(7) . . . . ?
C26 C21 C22 C23 2.3(9) . . . . ?
C2 C21 C22 C23 -175.6(6) . . . . ?
C21 C22 C23 C24 -0.8(9) . . . . ?
C22 C23 C24 O28 176.9(6) . . . . ?
C22 C23 C24 C25 -1.2(9) . . . . ?
O28 C24 C25 C26 -176.4(6) . . . . ?
C23 C24 C25 C26 1.5(9) . . . . ?
C24 C25 C26 C21 0.1(9) . . . . ?
C22 C21 C26 C25 -1.9(9) . . . . ?
C2 C21 C26 C25 176.0(6) . . . . ?
C25 C24 O28 C28 -5.5(9) . . . . ?
C23 C24 O28 C28 176.6(6) . . . . ?
C9 C10 C31 C32 -58.7(8) . . . . ?
C1 C10 C31 C32 126.5(7) . . . . ?
C9 C10 C31 C36 122.6(7) . . . . ?
C1 C10 C31 C36 -52.1(8) . . . . ?
C36 C31 C32 C33 1.1(9) . . . . ?
C10 C31 C32 C33 -177.6(6) . . . . ?
C31 C32 C33 C34 -0.9(9) . . . . ?
C32 C33 C34 O38 179.6(6) . . . . ?
C32 C33 C34 C35 0.1(9) . . . . ?
O38 C34 C35 C36 -179.2(6) . . . . ?
C33 C34 C35 C36 0.4(9) . . . . ?
C34 C35 C36 C31 -0.1(9) . . . . ?
C32 C31 C36 C35 -0.6(9) . . . . ?
C10 C31 C36 C35 178.1(6) . . . . ?
C33 C34 O38 C38 -4.0(9) . . . . ?
C35 C34 O38 C38 175.5(6) . . . . ?
C5 C6 N6 C41 24.4(9) . . . . ?
C7 C6 N6 C41 -156.3(6) . . . . ?
C6 N6 C41 O41 -179.9(6) . . . . ?
